data_1569512
loop_
_publ_author_name
'Moore, Shawn M.'
'Sun, Chen'
'Steele, Jennifer L.'
'Laaker, Ellen M.'
'Rheingold, Arnold L.'
'Doerrer, Linda H.'

_publ_section_title
;
 HAA by the first {Mn(iii)OH} complex with all O-donor ligands.
;
_journal_issue 30
_journal_name_full 'Chemical science'
_journal_page_first 8187
_journal_page_last 8195
_journal_paper_doi 10.1039/d3sc01971c
_journal_volume 14
_journal_year 2023
_chemical_formula_moiety 'C27 H37 F24 K2 Mn O8'
_chemical_formula_sum 'C27 H37 F24 K2 Mn O8'
_chemical_formula_weight 1078.70
_space_group_crystal_system triclinic
_space_group_IT_number 2
_space_group_name_Hall '-P 1'
_space_group_name_H-M_alt 'P -1'
_atom_sites_solution_hydrogens mixed
_atom_sites_solution_primary dual
_audit_creation_date 2022-11-30
_audit_creation_method
;
Olex2 1.5
(compiled 2022.04.07 svn.rca3783a0 for OlexSys, GUI svn.r6498)
;
_audit_update_record
;
2023-03-05 deposited with the CCDC.	2023-07-05 downloaded from the CCDC.
;
_cell_angle_alpha 78.016(2)
_cell_angle_beta 70.970(2)
_cell_angle_gamma 84.166(2)
_cell_formula_units_Z 2
_cell_length_a 11.3681(5)
_cell_length_b 11.9761(6)
_cell_length_c 16.7124(8)
_cell_measurement_reflns_used 9059
_cell_measurement_temperature 100.00
_cell_measurement_theta_max 72.058
_cell_measurement_theta_min 2.846
_cell_volume 2102.67(17)
_computing_cell_refinement 'SAINT V8.40A (Bruker, 2019)'
_computing_data_collection 'APEX4 (Bruker, 2016)'
_computing_data_reduction 'SAINT V8.40A (Bruker, 2019)'
_computing_molecular_graphics 'Olex2 1.5 (Dolomanov et al., 2009)'
_computing_publication_material 'Olex2 1.5 (Dolomanov et al., 2009)'
_computing_structure_refinement 'SHELXL 2018/3 (Sheldrick, 2015)'
_computing_structure_solution 'SHELXT  (Sheldrick, 2015)'
_diffrn_ambient_temperature 100.00
_diffrn_measured_fraction_theta_full 0.940
_diffrn_measured_fraction_theta_max 0.937
_diffrn_measurement_device_type 'Bruker D8 Venture'
_diffrn_measurement_method '\f and \w scans'
_diffrn_radiation_monochromator Montel
_diffrn_radiation_type CuK\a
_diffrn_radiation_wavelength 1.54178
_diffrn_reflns_av_R_equivalents 0.0844
_diffrn_reflns_av_unetI/netI 0.0464
_diffrn_reflns_Laue_measured_fraction_full 0.940
_diffrn_reflns_Laue_measured_fraction_max 0.937
_diffrn_reflns_limit_h_max 12
_diffrn_reflns_limit_h_min -13
_diffrn_reflns_limit_k_max 14
_diffrn_reflns_limit_k_min -14
_diffrn_reflns_limit_l_max 20
_diffrn_reflns_limit_l_min -20
_diffrn_reflns_number 63123
_diffrn_reflns_point_group_measured_fraction_full 0.940
_diffrn_reflns_point_group_measured_fraction_max 0.937
_diffrn_reflns_theta_full 67.679
_diffrn_reflns_theta_max 68.246
_diffrn_reflns_theta_min 5.183
_diffrn_source 'Microfocus sealed tube'
_diffrn_source_current 1.2
_diffrn_source_power 0.06
_diffrn_source_voltage 50.0
_diffrn_standards_number 0
_exptl_absorpt_coefficient_mu 5.729
_exptl_absorpt_correction_T_max 0.7535
_exptl_absorpt_correction_T_min 0.3998
_exptl_absorpt_correction_type multi-scan
_exptl_absorpt_process_details
;
SADABS-2016/2 (Bruker,2016/2) was used for absorption correction.
wR2(int) was 0.1564 before and 0.1165 after correction.
The Ratio of minimum to maximum transmission is 0.5306.
The \l/2 correction factor is Not present.
;
_exptl_crystal_colour blue
_exptl_crystal_colour_primary blue
_exptl_crystal_density_diffrn 1.704
_exptl_crystal_description needle
_exptl_crystal_F_000 1084
_exptl_crystal_size_max 0.27
_exptl_crystal_size_mid 0.13
_exptl_crystal_size_min 0.06
_refine_diff_density_max 1.009
_refine_diff_density_min -0.697
_refine_diff_density_rms 0.116
_refine_ls_extinction_method none
_refine_ls_goodness_of_fit_ref 1.049
_refine_ls_hydrogen_treatment mixed
_refine_ls_matrix_type full
_refine_ls_number_constraints 6
_refine_ls_number_parameters 658
_refine_ls_number_reflns 7221
_refine_ls_number_restraints 186
_refine_ls_restrained_S_all 1.056
_refine_ls_R_factor_all 0.0717
_refine_ls_R_factor_gt 0.0677
_refine_ls_shift/su_max 0.000
_refine_ls_shift/su_mean 0.000
_refine_ls_structure_factor_coef Fsqd
_refine_ls_weighting_details 'w=1/[\s^2^(Fo^2^)+(0.1169P)^2^+4.0924P] where P=(Fo^2^+2Fc^2^)/3'
_refine_ls_weighting_scheme calc
_refine_ls_wR_factor_gt 0.1874
_refine_ls_wR_factor_ref 0.1904
_reflns_Friedel_coverage 0.000
_reflns_number_gt 6533
_reflns_number_total 7221
_reflns_threshold_expression 'I > 2\s(I)'
_cod_data_source_file d3sc01971c2.cif
_cod_data_source_block smm_3_276_0m_Compound_3
_cod_depositor_comments 'Adding full bibliography for 1569508--1569512.cif.'
_cod_original_cell_volume 2102.67(18)
_cod_database_code 1569512
_publcif_datablock.id {b53ac8c0-d35b-43de-9a87-083b675cc1c1}

_shelx_shelxl_version_number 2018/3
_shelx_space_group_comment
;
The symmetry employed for this shelxl refinement is uniquely defined
by the following loop, which should always be used as a source of
symmetry information in preference to the above space-group names.
They are only intended as comments.
;
_olex2_refinement_description
;
1. Fixed Uiso
 At 1.5 times of:
  All C(H) groups, {H20A,H20B,H20C,H20D,H20E,H20F} of C20, {H21A,H21B,H21C,
  H21D,H21E,H21F} of C21, All C(H,H,H) groups
 At 1.2 times of:
  {H27G,H27H,H27I,H27J,H27K,H27L} of C27C, {H26G,H26H,H26I,H26J,H26K,H26L} of
  C26C
2. Restrained distances
 C19A-C22A
 1.52 with sigma of 0.02
 C27C-C24C
 1.5 with sigma of 0.02
 C27C-C25C
 2.45 with sigma of 0.02
 C26C-C27C
 2.45 with sigma of 0.02
 C25C-C26C
 2.45 with sigma of 0.02
 C26C-C24C = C25C-C24C
 1.5 with sigma of 0.02
 O8B-C23B
 1.42 with sigma of 0.02
 O8B-C24B
 1.42 with sigma of 0.02
 O7B-C18B
 1.43 with sigma of 0.02
 C19A-C22B
 1.52 with sigma of 0.02
 C24B-C27B
 1.54 with sigma of 0.02
 O7B-C19A
 1.43 with sigma of 0.02
 O8C-C23C
 1.42 with sigma of 0.02
 O7A-C18A
 1.43 with sigma of 0.02
 O8C-C24C
 1.42 with sigma of 0.02
 O7A-C19A
 1.43 with sigma of 0.02
 C19A-C21
 1.52 with sigma of 0.02
 C19A-C20
 1.52 with sigma of 0.02
 C24B-C26B
 1.54 with sigma of 0.02
 C23C-C24C
 2.45 with sigma of 0.02
 C25B-C24B
 1.54 with sigma of 0.02
 C13-C14
 2.42 with sigma of 0.02
 C15-C17
 2.45 with sigma of 0.02
 H23A-F5
 2 with sigma of 0.04
 C22B-C21
 2.49 with sigma of 0.04
 C27B-C25B
 2.46 with sigma of 0.04
 C26B-C27B
 2.46 with sigma of 0.04
 C22A-C20
 2.49 with sigma of 0.04
 C22A-C21
 2.49 with sigma of 0.04
 C20-C22B
 2.49 with sigma of 0.04
 C25B-C26B
 2.46 with sigma of 0.04
 C24B-C23B
 2.41 with sigma of 0.04
 C20-C21
 2.49 with sigma of 0.04
 C24C-C26C \\sim C24C-C25C \\sim C24C-C27C
 with sigma of 0.03
 C26C-C25C \\sim C25C-C27C
 with sigma of 0.04
 C24A-C27A \\sim C24A-C25A \\sim C24A-C26A
 with sigma of 0.03
 C27A-C25A \\sim C25A-C26A
 with sigma of 0.04
 O8A-C27A \\sim O8A-C25A \\sim O8A-C26A
 with sigma of 0.04
 C24B-C27B \\sim C24B-C25B \\sim C24B-C26B
 with sigma of 0.03
 C27B-C25B \\sim C25B-C26B
 with sigma of 0.04
3. Uiso/Uaniso restraints and constraints
C24C \\sim C26C \\sim C25C \\sim C27C: within 2A with sigma of 0.04 and sigma
for terminal atoms of 0.08 within 2A
O8A \\sim C24A \\sim C27A \\sim C25A \\sim C26A \\sim C23A: within 2A with
sigma of 0.04 and sigma for terminal atoms of 0.08 within 2A
C24B \\sim C27B \\sim C25B \\sim C26B \\sim C23B: within 2A with sigma of 0.04
and sigma for terminal atoms of 0.08 within 2A
Uanis(C26C) = Uanis(C25B) = Uanis(C25A)
Uanis(C24A) = Uanis(C24C) = Uanis(C24B)
Uanis(C26A) = Uanis(C23B) = Uanis(C25C)
Uanis(C23C) = Uanis(C27A) = Uanis(C26B)
Uanis(O8A) = Uanis(O8C)
Uanis(O8B) = Uanis(O8C) = Uanis(O8A)
4. Rigid body (RIGU) restrains
 C24C, C26C, C25C, C27C
 with sigma for 1-2 distances of 0.004 and sigma for 1-3 distances of 0.004
 O8A, C24A, C27A, C25A, C26A, C23A
 with sigma for 1-2 distances of 0.004 and sigma for 1-3 distances of 0.004
 C24B, C27B, C25B, C26B, C23B
 with sigma for 1-2 distances of 0.004 and sigma for 1-3 distances of 0.004
5. Others
 1*[Sof(O8A)+Sof(C24A)+Sof(C27A)+Sof(H27A)+Sof(H27B)+Sof(H27C)+Sof(C25A)+
 Sof(H25A)+Sof(H25B)+Sof(H25C)+Sof(C26A)+Sof(H26A)+Sof(H26B)+Sof(H26C)+
 Sof(C23A)+Sof(H23A)+Sof(H23B)+Sof(H23C)]+1*[Sof(O8B)+Sof(C24B)+Sof(C27B)+
 Sof(H27D)+Sof(H27E)+Sof(H27F)+Sof(C25B)+Sof(H25D)+Sof(H25E)+Sof(H25F)+
 Sof(C26B)+Sof(H26D)+Sof(H26E)+Sof(H26F)+Sof(C23B)+Sof(H23D)+Sof(H23E)+
 Sof(H23F)]+1*[Sof(O8C)+Sof(C23C)+Sof(H23G)+Sof(H23H)+Sof(H23I)+Sof(C24C)+
 Sof(C26C)+Sof(H26G)+Sof(H26H)+Sof(H26I)+Sof(H26J)+Sof(H26K)+Sof(H26L)+
 Sof(C25C)+Sof(H25G)+Sof(H25H)+Sof(H25I)+Sof(C27C)+Sof(H27G)+Sof(H27H)+
 Sof(H27I)+Sof(H27J)+Sof(H27K)+Sof(H27L)]=1 with esd of 0.0001
 Sof(C18B)=Sof(H18A)=Sof(H18B)=Sof(H18C)=Sof(O7B)=Sof(H20D)=Sof(H20E)=
 Sof(H20F)=Sof(H21D)=Sof(H21E)=Sof(H21F)=Sof(C22B)=Sof(H22D)=Sof(H22E)=
 Sof(H22F)=Sof(C19B)=1-FVAR(1)
 Sof(C19A)=Sof(H20A)=Sof(H20B)=Sof(H20C)=Sof(O7A)=Sof(C18A)=Sof(H18D)=
 Sof(H18E)=Sof(H18F)=Sof(H21A)=Sof(H21B)=Sof(H21C)=Sof(C22A)=Sof(H22A)=
 Sof(H22B)=Sof(H22C)=FVAR(1)
 Sof(O8A)=Sof(C24A)=Sof(C27A)=Sof(H27A)=Sof(H27B)=Sof(H27C)=Sof(C25A)=
 Sof(H25A)=Sof(H25B)=Sof(H25C)=Sof(C26A)=Sof(H26A)=Sof(H26B)=Sof(H26C)=
 Sof(C23A)=Sof(H23A)=Sof(H23B)=Sof(H23C)=FVAR(2)
 Sof(O8B)=Sof(C24B)=Sof(C27B)=Sof(H27D)=Sof(H27E)=Sof(H27F)=Sof(C25B)=
 Sof(H25D)=Sof(H25E)=Sof(H25F)=Sof(C26B)=Sof(H26D)=Sof(H26E)=Sof(H26F)=
 Sof(C23B)=Sof(H23D)=Sof(H23E)=Sof(H23F)=FVAR(3)
 Sof(H26G)=Sof(H26H)=Sof(H26I)=Sof(H26J)=Sof(H26K)=Sof(H26L)=Sof(H27G)=
 Sof(H27H)=Sof(H27I)=Sof(H27J)=Sof(H27K)=Sof(H27L)=0.5*FVAR(5)
 Sof(O8C)=Sof(C23C)=Sof(H23G)=Sof(H23H)=Sof(H23I)=Sof(C24C)=Sof(C26C)=
 Sof(C25C)=Sof(H25G)=Sof(H25H)=Sof(H25I)=Sof(C27C)=FVAR(4)
6.a Free rotating group:
 O8A(C24A,C27A,C25A,C26A,C23A)
6.b Disordered Me refined with riding coordinates:
 C26C(H26G,H26H,H26I,H26J,H26K,H26L), C27C(H27G,H27H,H27I,H27J,H27K,H27L)
6.c Idealised Me refined as rotating group:
 C18B(H18A,H18B,H18C), C17(H17A,H17B,H17C), C16(H16A,H16B,H16C), C15(H15A,H15B,
 H15C), C13(H13A,H13B,H13C), C20(H20A,H20B,H20C), C20(H20D,H20E,H20F),
 C18A(H18D,H18E,H18F), C21(H21A,H21B,H21C), C21(H21D,H21E,H21F), C22A(H22A,H22B,
 H22C), C22B(H22D,H22E,H22F), C27A(H27A,H27B,H27C), C25A(H25A,H25B,H25C),
 C26A(H26A,H26B,H26C), C23A(H23A,H23B,H23C), C27B(H27D,H27E,H27F), C25B(H25D,
 H25E,H25F), C26B(H26D,H26E,H26F), C23B(H23D,H23E,H23F), C23C(H23G,H23H,H23I),
 C25C(H25G,H25H,H25I)
;
_olex2_submission_special_instructions 'No special instructions were received'
_publcif_funding_html
;
;

loop_
_space_group_symop_operation_xyz
'x, y, z'
'-x, -y, -z'

loop_
_atom_site_label
_atom_site_type_symbol
_atom_site_fract_x
_atom_site_fract_y
_atom_site_fract_z
_atom_site_U_iso_or_equiv
_atom_site_adp_type
_atom_site_occupancy
_atom_site_site_symmetry_order
_atom_site_calc_flag
_atom_site_refinement_flags_posn
_atom_site_refinement_flags_adp
_atom_site_refinement_flags_occupancy
_atom_site_disorder_assembly
_atom_site_disorder_group
Mn1 Mn 0.37756(6) 0.36252(5) 0.17770(4) 0.02463(19) Uani 1 1 d . . . . .
K1 K 0.62455(8) 0.37328(8) -0.00860(6) 0.0347(2) Uani 1 1 d . . . . .
K2 K 0.20026(8) 0.25371(8) 0.40099(6) 0.0330(2) Uani 1 1 d . . . . .
O1 O 0.3390(3) 0.4069(3) 0.0756(2) 0.0438(8) Uani 1 1 d . . . . .
O2 O 0.4667(3) 0.5007(2) 0.14137(18) 0.0301(6) Uani 1 1 d . . . . .
F12 F 0.5302(3) 0.4053(3) 0.37799(18) 0.0487(7) Uani 1 1 d . . . . .
F10 F 0.3435(3) 0.4425(2) 0.44689(17) 0.0474(7) Uani 1 1 d . . . . .
O4 O 0.2806(2) 0.2289(2) 0.23000(17) 0.0277(6) Uani 1 1 d . . . . .
F24 F 0.3048(3) -0.0738(2) 0.26840(19) 0.0504(7) Uani 1 1 d . . . . .
F22 F 0.1382(3) 0.0331(3) 0.2856(2) 0.0588(8) Uani 1 1 d . . . . .
F23 F 0.2618(3) 0.0447(2) 0.35491(17) 0.0477(7) Uani 1 1 d . . . . .
F20 F 0.1721(4) 0.1697(4) 0.1341(3) 0.0791(12) Uani 1 1 d . . . . .
F19 F 0.3567(4) 0.1725(3) 0.05154(19) 0.0654(10) Uani 1 1 d . . . . .
F21 F 0.2756(3) 0.0136(3) 0.1158(2) 0.0597(8) Uani 1 1 d . . . . .
F14 F 0.4983(3) -0.0480(3) 0.1270(2) 0.0725(11) Uani 1 1 d . . . . .
F13 F 0.5791(4) 0.0956(3) 0.0359(2) 0.0850(14) Uani 1 1 d . . . . .
F15 F 0.6645(3) 0.0138(4) 0.1278(3) 0.0925(14) Uani 1 1 d . . . . .
F17 F 0.5095(3) -0.0121(2) 0.2974(2) 0.0502(7) Uani 1 1 d . . . . .
F16 F 0.4560(3) 0.1591(2) 0.32070(16) 0.0400(6) Uani 1 1 d . . . . .
F18 F 0.6394(3) 0.1229(2) 0.2444(2) 0.0527(7) Uani 1 1 d . . . . .
O5 O 0.5130(3) 0.2387(2) 0.14113(18) 0.0317(6) Uani 1 1 d . . . . .
F7 F 0.1836(2) 0.5159(2) 0.3741(2) 0.0501(7) Uani 1 1 d . . . . .
F8 F 0.2356(3) 0.5823(2) 0.2389(2) 0.0478(7) Uani 1 1 d . . . . .
F9 F 0.2818(3) 0.6713(2) 0.3244(2) 0.0566(8) Uani 1 1 d . . . . .
O3 O 0.3677(3) 0.3872(2) 0.29056(17) 0.0279(6) Uani 1 1 d . . . . .
F11 F 0.4706(3) 0.5785(3) 0.38870(18) 0.0532(8) Uani 1 1 d . . . . .
F5 F 0.7080(2) 0.4973(3) 0.11540(17) 0.0490(7) Uani 1 1 d D . . . .
F4 F 0.6911(2) 0.5298(2) 0.24084(18) 0.0438(6) Uani 1 1 d . . . . .
F6 F 0.6308(2) 0.3718(2) 0.22686(17) 0.0389(6) Uani 1 1 d . . . . .
O6 O -0.0389(3) 0.2298(3) 0.4273(2) 0.0426(8) Uani 1 1 d . . . . .
C18B C 0.349(2) 0.095(2) 0.545(2) 0.041(4) Uani 0.434(13) 1 d D . P A 2
H18A H 0.368706 0.059711 0.494612 0.062 Uiso 0.434(13) 1 calc R U P A 2
H18B H 0.337468 0.035825 0.597078 0.062 Uiso 0.434(13) 1 calc R U P A 2
H18C H 0.418584 0.142499 0.539322 0.062 Uiso 0.434(13) 1 calc R U P A 2
C1 C 0.5024(4) 0.5375(3) 0.2021(3) 0.0289(8) Uani 1 1 d . . . . .
C2 C 0.3984(4) 0.4939(3) 0.2941(3) 0.0301(9) Uani 1 1 d . . . . .
C5 C 0.4378(4) 0.4813(4) 0.3770(3) 0.0369(10) Uani 1 1 d . . . . .
C14 C -0.1138(5) 0.2947(4) 0.3781(3) 0.0440(11) Uani 1 1 d D . . . .
C17 C -0.0199(6) 0.3693(6) 0.3045(4) 0.0622(15) Uani 1 1 d D . . . .
H17A H 0.013402 0.423203 0.327665 0.093 Uiso 1 1 calc R U . . .
H17B H -0.061248 0.411620 0.263662 0.093 Uiso 1 1 calc R U . . .
H17C H 0.048269 0.320790 0.274912 0.093 Uiso 1 1 calc R U . . .
C16 C -0.1752(7) 0.2197(5) 0.3432(5) 0.0709(19) Uani 1 1 d . . . . .
H16A H -0.113575 0.164215 0.316088 0.106 Uiso 1 1 calc R U . . .
H16B H -0.210087 0.266709 0.300264 0.106 Uiso 1 1 calc R U . . .
H16C H -0.242119 0.179079 0.390256 0.106 Uiso 1 1 calc R U . . .
C15 C -0.2066(6) 0.3712(6) 0.4312(4) 0.0645(16) Uani 1 1 d D . . . .
H15A H -0.263657 0.324337 0.481279 0.097 Uiso 1 1 calc R U . . .
H15B H -0.254140 0.418247 0.396138 0.097 Uiso 1 1 calc R U . . .
H15C H -0.162471 0.420803 0.450816 0.097 Uiso 1 1 calc R U . . .
C13 C -0.1019(6) 0.1454(5) 0.4980(4) 0.0591(15) Uani 1 1 d D . . . .
H13A H -0.044748 0.109795 0.529719 0.089 Uiso 1 1 calc R U . . .
H13B H -0.131128 0.086934 0.476372 0.089 Uiso 1 1 calc R U . . .
H13C H -0.173323 0.181304 0.536411 0.089 Uiso 1 1 calc R U . . .
O7B O 0.2384(8) 0.1653(7) 0.5529(5) 0.039(3) Uani 0.434(13) 1 d D . P A 2
C19A C 0.2185(13) 0.1758(13) 0.6219(10) 0.045(5) Uani 0.566(13) 1 d D . P A 1
C20 C 0.1370(6) 0.0919(5) 0.6973(4) 0.0618(15) Uani 1 1 d D . . . .
H20A H 0.077334 0.134728 0.738147 0.093 Uiso 0.566(13) 1 calc R U P A 1
H20B H 0.189806 0.041336 0.726529 0.093 Uiso 0.566(13) 1 calc R U P A 1
H20C H 0.091715 0.046225 0.675482 0.093 Uiso 0.566(13) 1 calc R U P A 1
H20D H 0.060951 0.106787 0.743265 0.093 Uiso 0.434(13) 1 calc R U P A 2
H20E H 0.203299 0.062001 0.722354 0.093 Uiso 0.434(13) 1 calc R U P A 2
H20F H 0.120854 0.035776 0.667410 0.093 Uiso 0.434(13) 1 calc R U P A 2
O7A O 0.1476(6) 0.2360(5) 0.5676(4) 0.045(2) Uani 0.566(13) 1 d D . P A 1
C18A C 0.045(2) 0.302(2) 0.6090(16) 0.063(6) Uani 0.566(13) 1 d D . P A 1
H18D H 0.072982 0.355523 0.635261 0.094 Uiso 0.566(13) 1 calc R U P A 1
H18E H -0.015586 0.251258 0.653734 0.094 Uiso 0.566(13) 1 calc R U P A 1
H18F H 0.006148 0.344086 0.566740 0.094 Uiso 0.566(13) 1 calc R U P A 1
C21 C 0.2742(6) 0.2562(5) 0.6580(4) 0.0618(16) Uani 1 1 d D . . . .
H21A H 0.207454 0.292201 0.699634 0.093 Uiso 0.566(13) 1 calc R U P A 1
H21B H 0.319230 0.315246 0.610941 0.093 Uiso 0.566(13) 1 calc R U P A 1
H21C H 0.331900 0.212979 0.686648 0.093 Uiso 0.566(13) 1 calc R U P A 1
H21D H 0.328904 0.302924 0.606581 0.093 Uiso 0.434(13) 1 calc R U P A 2
H21E H 0.323880 0.195409 0.682524 0.093 Uiso 0.434(13) 1 calc R U P A 2
H21F H 0.232041 0.304228 0.700624 0.093 Uiso 0.434(13) 1 calc R U P A 2
C8 C 0.3275(4) 0.1272(3) 0.2039(3) 0.0300(9) Uani 1 1 d . . . . .
C12 C 0.2599(4) 0.0300(4) 0.2775(3) 0.0404(11) Uani 1 1 d . . . . .
C11 C 0.2834(5) 0.1189(4) 0.1259(3) 0.0413(11) Uani 1 1 d . . . . .
C7 C 0.4806(4) 0.1300(3) 0.1781(3) 0.0313(9) Uani 1 1 d . . . . .
C9 C 0.5560(5) 0.0464(4) 0.1170(3) 0.0465(12) Uani 1 1 d . . . . .
C10 C 0.5208(4) 0.0988(4) 0.2610(3) 0.0378(10) Uani 1 1 d . . . . .
C6 C 0.2754(4) 0.5686(4) 0.3073(3) 0.0398(10) Uani 1 1 d . . . . .
C4 C 0.6341(4) 0.4830(4) 0.1974(3) 0.0353(9) Uani 1 1 d . . . . .
C22A C 0.319(2) 0.115(2) 0.5582(17) 0.064(6) Uani 0.566(13) 1 d D . P A 1
H22A H 0.280342 0.073597 0.529412 0.096 Uiso 0.566(13) 1 calc R U P A 1
H22B H 0.367730 0.061571 0.589119 0.096 Uiso 0.566(13) 1 calc R U P A 1
H22C H 0.374468 0.171907 0.515136 0.096 Uiso 0.566(13) 1 calc R U P A 1
C22B C 0.081(3) 0.285(3) 0.6181(19) 0.056(6) Uani 0.434(13) 1 d D . P A 2
H22D H 0.117564 0.345301 0.569191 0.085 Uiso 0.434(13) 1 calc R U P A 2
H22E H 0.040256 0.318293 0.669543 0.085 Uiso 0.434(13) 1 calc R U P A 2
H22F H 0.018935 0.246228 0.605128 0.085 Uiso 0.434(13) 1 calc R U P A 2
C19B C 0.177(2) 0.2031(19) 0.6333(16) 0.049(6) Uani 0.434(13) 1 d . . P A 2
F1 F 0.5250(3) 0.7177(2) 0.23851(18) 0.0453(7) Uani 1 1 d . . . . .
F2 F 0.4180(3) 0.7198(2) 0.1527(2) 0.0511(7) Uani 1 1 d . . . . .
F3 F 0.6153(3) 0.6967(2) 0.10810(18) 0.0522(7) Uani 1 1 d . . . . .
C3 C 0.5154(4) 0.6702(4) 0.1752(3) 0.0383(10) Uani 1 1 d . . . . .
O8A O 0.8852(5) 0.3512(5) -0.0492(4) 0.0497(13) Uani 0.515(3) 1 d DG U P B 1
C24A C 0.9416(6) 0.2428(6) -0.0237(5) 0.079(3) Uani 0.515(3) 1 d DG U P B 1
C27A C 0.8894(10) 0.2175(11) 0.0729(5) 0.087(3) Uani 0.515(3) 1 d DG U P B 1
H27A H 0.924222 0.269245 0.097041 0.130 Uiso 0.515(3) 1 calc R U P B 1
H27B H 0.911396 0.138292 0.094481 0.130 Uiso 0.515(3) 1 calc R U P B 1
H27C H 0.798582 0.228449 0.090299 0.130 Uiso 0.515(3) 1 calc R U P B 1
C25A C 1.0822(6) 0.2394(11) -0.0557(8) 0.084(4) Uani 0.515(3) 1 d DG U P B 1
H25A H 1.111131 0.278214 -0.115976 0.127 Uiso 0.515(3) 1 calc R U P B 1
H25B H 1.113550 0.159800 -0.051077 0.127 Uiso 0.515(3) 1 calc R U P B 1
H25C H 1.113242 0.278069 -0.020675 0.127 Uiso 0.515(3) 1 calc R U P B 1
C26A C 0.8881(14) 0.1730(8) -0.0681(10) 0.121(5) Uani 0.515(3) 1 d DG U P B 1
H26A H 0.799438 0.193503 -0.057757 0.181 Uiso 0.515(3) 1 calc R U P B 1
H26B H 0.898161 0.091629 -0.045195 0.181 Uiso 0.515(3) 1 calc R U P B 1
H26C H 0.932028 0.188568 -0.130131 0.181 Uiso 0.515(3) 1 calc R U P B 1
C23A C 0.9138(12) 0.4499(6) -0.0261(9) 0.248(18) Uani 0.515(3) 1 d G U P B 1
H23A H 0.836396 0.489912 0.001715 0.372 Uiso 0.515(3) 1 calc DR U P B 1
H23B H 0.962302 0.500517 -0.077937 0.372 Uiso 0.515(3) 1 calc R U P B 1
H23C H 0.962444 0.427554 0.013844 0.372 Uiso 0.515(3) 1 calc R U P B 1
O8B O 0.8512(11) 0.2578(13) -0.0536(9) 0.0497(13) Uani 0.268(3) 1 d D . P B 2
O8C O 0.8530(13) 0.2691(15) 0.0111(10) 0.0497(13) Uani 0.217(3) 1 d D . P B 3
C24B C 0.9520(17) 0.3076(16) -0.0367(13) 0.079(3) Uani 0.268(3) 1 d D U P B 2
C27B C 0.9508(15) 0.4155(19) -0.1141(12) 0.059(5) Uani 0.268(3) 1 d D U P B 2
H27D H 0.972416 0.388337 -0.168747 0.088 Uiso 0.268(3) 1 calc R U P B 2
H27E H 1.011739 0.470478 -0.118222 0.088 Uiso 0.268(3) 1 calc R U P B 2
H27F H 0.867607 0.452632 -0.101975 0.088 Uiso 0.268(3) 1 calc R U P B 2
C25B C 1.070(2) 0.237(3) -0.0802(19) 0.084(4) Uani 0.268(3) 1 d D U P B 2
H25D H 1.058449 0.155972 -0.055804 0.127 Uiso 0.268(3) 1 calc R U P B 2
H25E H 1.142694 0.262008 -0.069914 0.127 Uiso 0.268(3) 1 calc R U P B 2
H25F H 1.083580 0.249971 -0.142360 0.127 Uiso 0.268(3) 1 calc R U P B 2
C26B C 1.000(2) 0.348(2) 0.0325(13) 0.087(3) Uani 0.268(3) 1 d D U P B 2
H26D H 1.061126 0.407562 0.003011 0.130 Uiso 0.268(3) 1 calc R U P B 2
H26E H 1.038777 0.283118 0.062000 0.130 Uiso 0.268(3) 1 calc R U P B 2
H26F H 0.929277 0.379371 0.074757 0.130 Uiso 0.268(3) 1 calc R U P B 2
C23B C 0.868(4) 0.199(4) -0.122(2) 0.121(5) Uani 0.268(3) 1 d D . P B 2
H23D H 0.882797 0.117336 -0.102762 0.181 Uiso 0.268(3) 1 calc R U P B 2
H23E H 0.940121 0.228826 -0.170684 0.181 Uiso 0.268(3) 1 calc R U P B 2
H23F H 0.793506 0.210380 -0.140317 0.181 Uiso 0.268(3) 1 calc R U P B 2
C23C C 0.852(3) 0.239(4) 0.0951(12) 0.087(3) Uani 0.217(3) 1 d D . P B 3
H23G H 0.923251 0.271123 0.101602 0.130 Uiso 0.217(3) 1 calc R U P B 3
H23H H 0.856813 0.155404 0.110974 0.130 Uiso 0.217(3) 1 calc R U P B 3
H23I H 0.774526 0.268349 0.132639 0.130 Uiso 0.217(3) 1 calc R U P B 3
C24C C 0.963(2) 0.244(2) -0.0559(14) 0.079(3) Uani 0.217(3) 1 d D U P B 3
C26C C 1.066(3) 0.319(3) -0.072(2) 0.084(4) Uani 0.217(3) 1 d D U P B 3
H26G H 1.137278 0.297745 -0.118522 0.101 Uiso 0.1086(14) 1 calc R U P B 3
H26H H 1.039348 0.398748 -0.089063 0.101 Uiso 0.1086(14) 1 calc R U P B 3
H26I H 1.088838 0.311310 -0.019627 0.101 Uiso 0.1086(14) 1 calc R U P B 3
H26J H 1.039699 0.374124 -0.032953 0.101 Uiso 0.1086(14) 1 calc R U P B 3
H26K H 1.137628 0.273121 -0.062411 0.101 Uiso 0.1086(14) 1 calc R U P B 3
H26L H 1.088138 0.360559 -0.131847 0.101 Uiso 0.1086(14) 1 calc R U P B 3
C25C C 0.912(4) 0.270(4) -0.130(3) 0.121(5) Uani 0.217(3) 1 d D U P B 3
H25G H 0.850123 0.213423 -0.121581 0.181 Uiso 0.217(3) 1 calc R U P B 3
H25H H 0.979763 0.265922 -0.183451 0.181 Uiso 0.217(3) 1 calc R U P B 3
H25I H 0.872256 0.346423 -0.132953 0.181 Uiso 0.217(3) 1 calc R U P B 3
C27C C 0.996(4) 0.122(2) -0.034(3) 0.142(16) Uani 0.217(3) 1 d D U P B 3
H27G H 1.070656 0.101721 -0.078881 0.170 Uiso 0.1086(14) 1 calc R U P B 3
H27H H 1.011374 0.106073 0.021458 0.170 Uiso 0.1086(14) 1 calc R U P B 3
H27I H 0.926728 0.075995 -0.030645 0.170 Uiso 0.1086(14) 1 calc R U P B 3
H27J H 0.935183 0.087472 0.020169 0.170 Uiso 0.1086(14) 1 calc R U P B 3
H27K H 0.994465 0.083119 -0.080170 0.170 Uiso 0.1086(14) 1 calc R U P B 3
H27L H 1.079110 0.113198 -0.028067 0.170 Uiso 0.1086(14) 1 calc R U P B 3
H1 H 0.289(14) 0.356(13) 0.058(10) 0.213 Uiso 1 1 d . U . . .

loop_
_atom_site_aniso_label
_atom_site_aniso_U_11
_atom_site_aniso_U_22
_atom_site_aniso_U_33
_atom_site_aniso_U_23
_atom_site_aniso_U_13
_atom_site_aniso_U_12
Mn1 0.0299(4) 0.0204(3) 0.0238(3) 0.0005(2) -0.0098(3) -0.0067(2)
K1 0.0356(5) 0.0330(5) 0.0295(5) 0.0038(4) -0.0069(4) -0.0047(4)
K2 0.0317(5) 0.0353(5) 0.0292(5) -0.0012(4) -0.0068(3) -0.0085(3)
O1 0.064(2) 0.0379(18) 0.0354(17) 0.0076(14) -0.0273(16) -0.0186(15)
O2 0.0365(15) 0.0275(14) 0.0289(15) 0.0004(11) -0.0141(12) -0.0115(11)
F12 0.0510(17) 0.0603(18) 0.0397(15) -0.0027(13) -0.0255(13) -0.0001(13)
F10 0.0543(17) 0.0533(17) 0.0322(14) -0.0080(12) -0.0052(12) -0.0200(13)
O4 0.0302(14) 0.0239(14) 0.0279(14) -0.0025(11) -0.0074(11) -0.0068(11)
F24 0.0686(19) 0.0218(13) 0.0523(17) -0.0001(12) -0.0081(14) -0.0145(12)
F22 0.0455(17) 0.0488(17) 0.075(2) -0.0072(15) -0.0057(15) -0.0255(13)
F23 0.0630(18) 0.0359(14) 0.0332(14) 0.0031(11) -0.0021(12) -0.0158(12)
F20 0.073(2) 0.103(3) 0.099(3) -0.059(2) -0.062(2) 0.023(2)
F19 0.107(3) 0.062(2) 0.0374(16) 0.0054(14) -0.0354(17) -0.0364(19)
F21 0.093(2) 0.0409(16) 0.0562(18) -0.0163(14) -0.0283(17) -0.0215(15)
F14 0.083(2) 0.0327(16) 0.082(2) -0.0278(16) 0.0146(19) -0.0165(15)
F13 0.145(4) 0.0433(19) 0.0351(18) -0.0089(14) 0.0099(19) 0.014(2)
F15 0.052(2) 0.122(4) 0.122(4) -0.076(3) -0.033(2) 0.038(2)
F17 0.0674(19) 0.0267(14) 0.0580(18) 0.0038(12) -0.0301(15) 0.0030(12)
F16 0.0508(15) 0.0348(14) 0.0388(14) -0.0027(11) -0.0226(12) -0.0017(11)
F18 0.0414(16) 0.0468(17) 0.075(2) -0.0066(15) -0.0293(14) 0.0019(12)
O5 0.0340(15) 0.0242(14) 0.0313(15) -0.0016(12) -0.0034(12) -0.0058(11)
F7 0.0332(14) 0.0497(17) 0.0634(19) -0.0227(14) -0.0006(12) -0.0062(11)
F8 0.0393(15) 0.0372(14) 0.072(2) -0.0086(13) -0.0268(14) 0.0021(11)
F9 0.0480(16) 0.0364(15) 0.090(2) -0.0293(15) -0.0178(16) 0.0017(12)
O3 0.0318(14) 0.0247(14) 0.0271(14) -0.0023(11) -0.0086(11) -0.0080(11)
F11 0.076(2) 0.0496(17) 0.0432(16) -0.0101(13) -0.0221(14) -0.0270(15)
F5 0.0340(14) 0.0702(19) 0.0381(15) -0.0081(13) -0.0021(11) -0.0153(13)
F4 0.0365(14) 0.0528(16) 0.0480(15) -0.0062(12) -0.0199(12) -0.0133(12)
F6 0.0341(13) 0.0346(14) 0.0502(15) -0.0063(11) -0.0175(11) -0.0004(10)
O6 0.0332(16) 0.052(2) 0.0412(18) 0.0004(15) -0.0132(13) -0.0097(14)
C18B 0.033(10) 0.056(11) 0.032(9) -0.011(7) -0.009(8) 0.008(8)
C1 0.036(2) 0.0212(19) 0.031(2) 0.0028(16) -0.0139(17) -0.0108(16)
C2 0.031(2) 0.028(2) 0.031(2) -0.0056(17) -0.0092(17) -0.0063(16)
C5 0.045(3) 0.040(2) 0.027(2) -0.0061(18) -0.0082(18) -0.017(2)
C14 0.041(3) 0.048(3) 0.048(3) -0.011(2) -0.020(2) 0.000(2)
C17 0.055(3) 0.069(4) 0.060(4) 0.004(3) -0.024(3) 0.001(3)
C16 0.090(5) 0.056(4) 0.093(5) -0.021(3) -0.063(4) 0.003(3)
C15 0.060(4) 0.070(4) 0.067(4) -0.021(3) -0.025(3) 0.013(3)
C13 0.056(3) 0.059(3) 0.056(3) 0.013(3) -0.018(3) -0.023(3)
O7B 0.046(6) 0.046(5) 0.029(5) -0.004(3) -0.021(3) 0.004(4)
C19A 0.048(9) 0.046(9) 0.049(9) 0.009(6) -0.033(7) -0.011(6)
C20 0.070(4) 0.055(3) 0.058(4) 0.008(3) -0.024(3) -0.018(3)
O7A 0.048(4) 0.049(4) 0.043(4) -0.009(3) -0.023(3) 0.004(3)
C18A 0.065(13) 0.066(9) 0.054(8) -0.021(7) -0.018(8) 0.025(9)
C21 0.082(4) 0.058(3) 0.062(4) -0.005(3) -0.042(3) -0.022(3)
C8 0.035(2) 0.025(2) 0.030(2) -0.0045(16) -0.0078(17) -0.0091(16)
C12 0.042(3) 0.032(2) 0.044(3) -0.003(2) -0.007(2) -0.0152(19)
C11 0.052(3) 0.035(2) 0.044(3) -0.011(2) -0.021(2) -0.004(2)
C7 0.034(2) 0.0203(19) 0.034(2) -0.0004(16) -0.0053(17) -0.0055(15)
C9 0.051(3) 0.033(3) 0.048(3) -0.009(2) -0.004(2) -0.002(2)
C10 0.038(2) 0.032(2) 0.045(3) -0.006(2) -0.017(2) 0.0016(18)
C6 0.039(2) 0.029(2) 0.054(3) -0.013(2) -0.014(2) -0.0036(18)
C4 0.034(2) 0.038(2) 0.035(2) -0.0034(19) -0.0114(18) -0.0136(18)
C22A 0.049(11) 0.088(13) 0.048(11) -0.011(8) -0.014(9) 0.024(9)
C22B 0.057(15) 0.065(15) 0.057(11) -0.032(11) -0.023(10) 0.011(10)
C19B 0.063(14) 0.043(10) 0.058(11) -0.002(7) -0.041(10) -0.020(10)
F1 0.0648(18) 0.0288(13) 0.0510(16) -0.0026(11) -0.0278(14) -0.0181(12)
F2 0.0697(19) 0.0229(13) 0.073(2) 0.0064(12) -0.0451(16) -0.0098(12)
F3 0.0663(19) 0.0451(16) 0.0440(16) 0.0088(13) -0.0171(14) -0.0323(14)
C3 0.048(3) 0.029(2) 0.043(3) 0.0024(19) -0.022(2) -0.0150(19)
O8A 0.026(3) 0.070(4) 0.048(3) -0.009(3) -0.006(2) -0.003(2)
C24A 0.040(4) 0.069(6) 0.097(6) 0.003(6) 0.006(4) 0.003(4)
C27A 0.040(7) 0.120(10) 0.070(6) 0.013(5) -0.006(4) 0.033(6)
C25A 0.041(4) 0.118(8) 0.084(9) -0.017(8) -0.009(5) 0.007(4)
C26A 0.122(11) 0.113(10) 0.132(12) -0.021(10) -0.042(10) -0.021(9)
C23A 0.25(4) 0.135(17) 0.43(5) -0.13(3) -0.15(4) 0.00(2)
O8B 0.026(3) 0.070(4) 0.048(3) -0.009(3) -0.006(2) -0.003(2)
O8C 0.026(3) 0.070(4) 0.048(3) -0.009(3) -0.006(2) -0.003(2)
C24B 0.040(4) 0.069(6) 0.097(6) 0.003(6) 0.006(4) 0.003(4)
C27B 0.015(7) 0.104(14) 0.045(9) 0.008(9) -0.001(7) -0.018(8)
C25B 0.041(4) 0.118(8) 0.084(9) -0.017(8) -0.009(5) 0.007(4)
C26B 0.040(7) 0.120(10) 0.070(6) 0.013(5) -0.006(4) 0.033(6)
C23B 0.122(11) 0.113(10) 0.132(12) -0.021(10) -0.042(10) -0.021(9)
C23C 0.040(7) 0.120(10) 0.070(6) 0.013(5) -0.006(4) 0.033(6)
C24C 0.040(4) 0.069(6) 0.097(6) 0.003(6) 0.006(4) 0.003(4)
C26C 0.041(4) 0.118(8) 0.084(9) -0.017(8) -0.009(5) 0.007(4)
C25C 0.122(11) 0.113(10) 0.132(12) -0.021(10) -0.042(10) -0.021(9)
C27C 0.09(2) 0.078(11) 0.23(4) -0.02(2) -0.03(3) 0.040(13)

loop_
_atom_type_symbol
_atom_type_description
_atom_type_scat_dispersion_real
_atom_type_scat_dispersion_imag
_atom_type_scat_source
C C 0.0181 0.0091 'International Tables Vol C Tables 4.2.6.8 and 6.1.1.4'
H H 0.0000 0.0000 'International Tables Vol C Tables 4.2.6.8 and 6.1.1.4'
F F 0.0727 0.0534 'International Tables Vol C Tables 4.2.6.8 and 6.1.1.4'
K K 0.3868 1.0657 'International Tables Vol C Tables 4.2.6.8 and 6.1.1.4'
Mn Mn -0.5299 2.8052 'International Tables Vol C Tables 4.2.6.8 and 6.1.1.4'
O O 0.0492 0.0322 'International Tables Vol C Tables 4.2.6.8 and 6.1.1.4'

loop_
_geom_angle_atom_site_label_1
_geom_angle_atom_site_label_2
_geom_angle_atom_site_label_3
_geom_angle
_geom_angle_site_symmetry_1
_geom_angle_site_symmetry_3
_geom_angle_publ_flag
K1 Mn1 K1 65.65(3) . 2_665 ?
K1 Mn1 K2 155.96(3) . . ?
K2 Mn1 K1 137.81(3) . 2_665 ?
O1 Mn1 K1 64.07(12) . . ?
O1 Mn1 K1 40.33(10) . 2_665 ?
O1 Mn1 K2 134.73(11) . . ?
O1 Mn1 O2 84.79(13) . . ?
O1 Mn1 O4 101.25(13) . . ?
O1 Mn1 O5 98.75(15) . . ?
O1 Mn1 O3 150.72(15) . . ?
O2 Mn1 K1 65.12(9) . . ?
O2 Mn1 K1 46.81(8) . 2_665 ?
O2 Mn1 K2 123.61(9) . . ?
O2 Mn1 O4 171.99(12) . . ?
O2 Mn1 O5 103.90(12) . . ?
O2 Mn1 O3 82.26(11) . . ?
O4 Mn1 K1 122.21(8) . . ?
O4 Mn1 K1 137.25(9) . 2_665 ?
O4 Mn1 K2 48.39(8) . . ?
O4 Mn1 O5 80.55(11) . . ?
O4 Mn1 O3 89.98(11) . . ?
O5 Mn1 K1 116.26(8) . 2_665 ?
O5 Mn1 K1 51.00(8) . . ?
O5 Mn1 K2 105.93(8) . . ?
O3 Mn1 K1 116.57(8) . 2_665 ?
O3 Mn1 K1 131.06(8) . . ?
O3 Mn1 K2 42.81(8) . . ?
O3 Mn1 O5 109.80(12) . . ?
Mn1 K1 Mn1 114.35(3) . 2_665 ?
Mn1 K1 K1 61.45(3) . 2_665 ?
Mn1 K1 K1 52.90(2) 2_665 2_665 ?
O1 K1 Mn1 106.36(9) 2_665 . ?
O1 K1 Mn1 32.49(6) . . ?
O1 K1 Mn1 26.92(7) 2_665 2_665 ?
O1 K1 Mn1 90.01(6) . 2_665 ?
O1 K1 K1 52.18(8) 2_665 2_665 ?
O1 K1 K1 42.42(6) . 2_665 ?
O1 K1 O1 94.60(10) 2_665 . ?
O1 K1 O2 75.75(9) 2_665 . ?
O1 K1 O2 54.97(9) 2_665 2_665 ?
O1 K1 O2 47.89(8) . . ?
O1 K1 O5 139.98(10) 2_665 . ?
O1 K1 F2 103.02(9) 2_665 2_665 ?
O1 K1 O8A 85.47(15) 2_665 . ?
O1 K1 O8B 107.8(3) 2_665 . ?
O1 K1 O8C 108.2(4) 2_665 . ?
O2 K1 Mn1 29.39(5) 2_665 2_665 ?
O2 K1 Mn1 91.96(5) . 2_665 ?
O2 K1 Mn1 33.39(5) . . ?
O2 K1 Mn1 105.42(7) 2_665 . ?
O2 K1 K1 52.61(6) 2_665 2_665 ?
O2 K1 K1 45.74(5) . 2_665 ?
O2 K1 O1 73.97(8) 2_665 . ?
O2 K1 O2 98.35(7) 2_665 . ?
O2 K1 F2 53.60(7) 2_665 2_665 ?
O2 K1 O8C 138.7(3) 2_665 . ?
O5 K1 Mn1 36.79(6) . . ?
O5 K1 Mn1 150.58(7) . 2_665 ?
O5 K1 K1 97.98(7) . 2_665 ?
O5 K1 O1 61.40(9) . . ?
O5 K1 O2 64.38(8) . . ?
O5 K1 O2 132.18(9) . 2_665 ?
O5 K1 F2 108.40(9) . 2_665 ?
O5 K1 O8A 111.00(14) . . ?
O5 K1 O8B 99.5(3) . . ?
O5 K1 O8C 86.2(3) . . ?
F2 K1 Mn1 76.57(5) 2_665 2_665 ?
F2 K1 Mn1 116.20(7) 2_665 . ?
F2 K1 K1 99.35(6) 2_665 2_665 ?
F2 K1 O1 90.73(9) 2_665 . ?
F2 K1 O2 137.50(8) 2_665 . ?
O8A K1 Mn1 135.44(13) . . ?
O8A K1 Mn1 95.67(12) . 2_665 ?
O8A K1 K1 135.97(14) . 2_665 ?
O8A K1 O1 167.10(15) . . ?
O8A K1 O2 115.88(14) . 2_665 ?
O8A K1 O2 120.12(15) . . ?
O8A K1 F2 101.85(15) . 2_665 ?
O8B K1 Mn1 134.4(3) . . ?
O8B K1 O1 157.6(3) . . ?
O8B K1 O2 137.4(3) . . ?
O8B K1 F2 84.2(3) . 2_665 ?
O8C K1 Mn1 115.8(3) . . ?
O8C K1 O1 147.1(3) . . ?
O8C K1 O2 114.5(3) . . ?
O8C K1 F2 106.3(3) . 2_665 ?
O4 K2 Mn1 31.19(5) . . ?
O4 K2 F16 58.93(8) . . ?
O4 K2 F7 98.88(8) . . ?
F23 K2 Mn1 84.37(6) . . ?
F23 K2 O4 58.23(8) . . ?
F23 K2 F16 52.88(8) . . ?
F23 K2 F7 156.65(8) . . ?
F16 K2 Mn1 58.88(5) . . ?
F16 K2 F7 113.50(7) . . ?
F7 K2 Mn1 72.41(6) . . ?
O3 K2 Mn1 30.56(6) . . ?
O3 K2 O4 61.03(8) . . ?
O3 K2 F23 104.91(9) . . ?
O3 K2 F16 60.09(8) . . ?
O3 K2 F7 55.08(8) . . ?
O3 K2 O6 134.32(10) . . ?
O3 K2 O7B 116.63(18) . . ?
O3 K2 O7A 122.75(15) . . ?
O6 K2 Mn1 114.36(8) . . ?
O6 K2 O4 96.22(10) . . ?
O6 K2 F23 92.00(10) . . ?
O6 K2 F16 143.47(10) . . ?
O6 K2 F7 95.37(9) . . ?
O6 K2 O7B 105.58(19) . . ?
O7B K2 Mn1 139.66(18) . . ?
O7B K2 O4 141.31(19) . . ?
O7B K2 F23 88.96(18) . . ?
O7B K2 F16 85.69(19) . . ?
O7B K2 F7 110.18(18) . . ?
O7A K2 Mn1 153.22(14) . . ?
O7A K2 O4 168.20(15) . . ?
O7A K2 F23 110.71(15) . . ?
O7A K2 F16 111.94(14) . . ?
O7A K2 F7 91.71(15) . . ?
O7A K2 O6 87.92(15) . . ?
Mn1 O1 K1 112.75(14) . 2_665 ?
Mn1 O1 K1 83.44(12) . . ?
Mn1 O1 H1 120(9) . . ?
K1 O1 K1 85.40(10) 2_665 . ?
K1 O1 H1 125(8) 2_665 . ?
K1 O1 H1 112(8) . . ?
Mn1 O2 K1 81.49(10) . . ?
Mn1 O2 K1 103.80(11) . 2_665 ?
K1 O2 K1 81.65(7) 2_665 . ?
C1 O2 Mn1 116.9(2) . . ?
C1 O2 K1 130.2(2) . 2_665 ?
C1 O2 K1 129.7(2) . . ?
Mn1 O4 K2 100.42(11) . . ?
C8 O4 Mn1 118.5(2) . . ?
C8 O4 K2 123.2(2) . . ?
C12 F23 K2 119.8(3) . . ?
C10 F16 K2 142.7(2) . . ?
Mn1 O5 K1 92.20(10) . . ?
C7 O5 Mn1 115.4(2) . . ?
C7 O5 K1 143.4(2) . . ?
C6 F7 K2 114.8(2) . . ?
Mn1 O3 K2 106.63(11) . . ?
C2 O3 Mn1 115.9(2) . . ?
C2 O3 K2 129.4(2) . . ?
C14 O6 K2 126.7(3) . . ?
C13 O6 K2 117.6(3) . . ?
C13 O6 C14 115.7(4) . . ?
H18A C18B H18B 109.5 . . ?
H18A C18B H18C 109.5 . . ?
H18B C18B H18C 109.5 . . ?
O7B C18B H18A 109.5 . . ?
O7B C18B H18B 109.5 . . ?
O7B C18B H18C 109.5 . . ?
O2 C1 C2 106.1(3) . . ?
O2 C1 C4 106.9(3) . . ?
O2 C1 C3 107.9(3) . . ?
C4 C1 C2 112.5(3) . . ?
C4 C1 C3 107.6(3) . . ?
C3 C1 C2 115.4(4) . . ?
O3 C2 C1 105.7(3) . . ?
O3 C2 C5 107.1(3) . . ?
O3 C2 C6 105.8(3) . . ?
C5 C2 C1 117.3(3) . . ?
C6 C2 C1 112.4(3) . . ?
C6 C2 C5 107.8(4) . . ?
F12 C5 F10 105.2(4) . . ?
F12 C5 F11 107.9(4) . . ?
F12 C5 C2 112.4(3) . . ?
F10 C5 C2 110.1(3) . . ?
F11 C5 F10 107.1(3) . . ?
F11 C5 C2 113.7(4) . . ?
O6 C14 C17 103.4(4) . . ?
O6 C14 C16 112.0(4) . . ?
O6 C14 C15 110.0(4) . . ?
C16 C14 C17 110.2(5) . . ?
C16 C14 C15 112.1(5) . . ?
C15 C14 C17 108.6(5) . . ?
C14 C17 H17A 109.5 . . ?
C14 C17 H17B 109.5 . . ?
C14 C17 H17C 109.5 . . ?
H17A C17 H17B 109.5 . . ?
H17A C17 H17C 109.5 . . ?
H17B C17 H17C 109.5 . . ?
C14 C16 H16A 109.5 . . ?
C14 C16 H16B 109.5 . . ?
C14 C16 H16C 109.5 . . ?
H16A C16 H16B 109.5 . . ?
H16A C16 H16C 109.5 . . ?
H16B C16 H16C 109.5 . . ?
C14 C15 H15A 109.5 . . ?
C14 C15 H15B 109.5 . . ?
C14 C15 H15C 109.5 . . ?
H15A C15 H15B 109.5 . . ?
H15A C15 H15C 109.5 . . ?
H15B C15 H15C 109.5 . . ?
O6 C13 H13A 109.5 . . ?
O6 C13 H13B 109.5 . . ?
O6 C13 H13C 109.5 . . ?
H13A C13 H13B 109.5 . . ?
H13A C13 H13C 109.5 . . ?
H13B C13 H13C 109.5 . . ?
C18B O7B K2 113.9(14) . . ?
C18B O7B C19B 118.2(16) . . ?
C19B O7B K2 126.0(9) . . ?
O7A C19A C20 110.8(10) . . ?
O7A C19A C21 112.3(10) . . ?
O7A C19A C22A 101.0(14) . . ?
C21 C19A C20 108.6(10) . . ?
C21 C19A C22A 111.5(15) . . ?
C22A C19A C20 112.6(15) . . ?
C19A C20 H20A 109.5 . . ?
C19A C20 H20B 109.5 . . ?
C19A C20 H20C 109.5 . . ?
H20A C20 H20B 109.5 . . ?
H20A C20 H20C 109.5 . . ?
H20B C20 H20C 109.5 . . ?
H20D C20 H20E 109.5 . . ?
H20D C20 H20F 109.5 . . ?
H20E C20 H20F 109.5 . . ?
C19B C20 H20D 109.5 . . ?
C19B C20 H20E 109.5 . . ?
C19B C20 H20F 109.5 . . ?
C19A O7A K2 127.9(7) . . ?
C18A O7A K2 116.9(10) . . ?
C18A O7A C19A 114.8(12) . . ?
O7A C18A H18D 109.5 . . ?
O7A C18A H18E 109.5 . . ?
O7A C18A H18F 109.5 . . ?
H18D C18A H18E 109.5 . . ?
H18D C18A H18F 109.5 . . ?
H18E C18A H18F 109.5 . . ?
C19A C21 H21A 109.5 . . ?
C19A C21 H21B 109.5 . . ?
C19A C21 H21C 109.5 . . ?
H21A C21 H21B 109.5 . . ?
H21A C21 H21C 109.5 . . ?
H21B C21 H21C 109.5 . . ?
H21D C21 H21E 109.5 . . ?
H21D C21 H21F 109.5 . . ?
H21E C21 H21F 109.5 . . ?
C19B C21 H21D 109.5 . . ?
C19B C21 H21E 109.5 . . ?
C19B C21 H21F 109.5 . . ?
O4 C8 C12 106.9(3) . . ?
O4 C8 C11 107.9(3) . . ?
O4 C8 C7 106.4(3) . . ?
C12 C8 C11 104.7(3) . . ?
C12 C8 C7 117.7(4) . . ?
C11 C8 C7 112.8(3) . . ?
F24 C12 F22 107.9(4) . . ?
F24 C12 F23 107.2(4) . . ?
F24 C12 C8 115.1(4) . . ?
F22 C12 F23 104.0(4) . . ?
F22 C12 C8 110.6(4) . . ?
F23 C12 C8 111.4(3) . . ?
F20 C11 C8 110.5(4) . . ?
F19 C11 F20 105.0(4) . . ?
F19 C11 C8 112.7(4) . . ?
F21 C11 F20 107.0(4) . . ?
F21 C11 F19 106.4(4) . . ?
F21 C11 C8 114.7(4) . . ?
O5 C7 C8 107.2(3) . . ?
O5 C7 C9 110.0(3) . . ?
O5 C7 C10 107.4(3) . . ?
C9 C7 C8 115.3(4) . . ?
C10 C7 C8 110.1(3) . . ?
C10 C7 C9 106.7(4) . . ?
F14 C9 C7 113.9(4) . . ?
F13 C9 F14 106.5(5) . . ?
F13 C9 F15 106.3(5) . . ?
F13 C9 C7 110.9(4) . . ?
F15 C9 F14 106.1(4) . . ?
F15 C9 C7 112.6(4) . . ?
F17 C10 C7 113.3(4) . . ?
F16 C10 F17 107.6(4) . . ?
F16 C10 F18 105.0(4) . . ?
F16 C10 C7 112.2(3) . . ?
F18 C10 F17 106.9(4) . . ?
F18 C10 C7 111.4(4) . . ?
F7 C6 C2 110.3(4) . . ?
F8 C6 F7 105.6(4) . . ?
F8 C6 C2 111.1(4) . . ?
F9 C6 F7 105.8(4) . . ?
F9 C6 F8 108.5(4) . . ?
F9 C6 C2 115.0(4) . . ?
F5 C4 F4 106.8(3) . . ?
F5 C4 C1 110.1(4) . . ?
F4 C4 C1 113.1(4) . . ?
F6 C4 F5 106.4(4) . . ?
F6 C4 F4 108.1(4) . . ?
F6 C4 C1 112.0(3) . . ?
C19A C22A H22A 109.5 . . ?
C19A C22A H22B 109.5 . . ?
C19A C22A H22C 109.5 . . ?
H22A C22A H22B 109.5 . . ?
H22A C22A H22C 109.5 . . ?
H22B C22A H22C 109.5 . . ?
H22D C22B H22E 109.5 . . ?
H22D C22B H22F 109.5 . . ?
H22E C22B H22F 109.5 . . ?
C19B C22B H22D 109.5 . . ?
C19B C22B H22E 109.5 . . ?
C19B C22B H22F 109.5 . . ?
O7B C19B C20 103.4(14) . . ?
O7B C19B C21 108.2(15) . . ?
O7B C19B C22B 105.9(18) . . ?
C21 C19B C20 108.4(14) . . ?
C22B C19B C20 118(2) . . ?
C22B C19B C21 112.4(19) . . ?
C3 F2 K1 113.2(3) . 2_665 ?
F1 C3 C1 112.4(3) . . ?
F2 C3 C1 111.0(3) . . ?
F2 C3 F1 107.9(4) . . ?
F3 C3 C1 111.1(4) . . ?
F3 C3 F1 107.2(3) . . ?
F3 C3 F2 107.0(4) . . ?
C24A O8A K1 119.3(4) . . ?
C23A O8A K1 102.3(5) . . ?
C23A O8A C24A 119.6 . . ?
O8A C24A C27A 104.9 . . ?
O8A C24A C25A 114.2 . . ?
O8A C24A C26A 97.7 . . ?
C27A C24A C25A 112.8 . . ?
C27A C24A C26A 114.1 . . ?
C26A C24A C25A 112.1 . . ?
C24A C27A H27A 109.5 . . ?
C24A C27A H27B 109.5 . . ?
C24A C27A H27C 109.5 . . ?
H27A C27A H27B 109.5 . . ?
H27A C27A H27C 109.5 . . ?
H27B C27A H27C 109.5 . . ?
C24A C25A H25A 109.5 . . ?
C24A C25A H25B 109.5 . . ?
C24A C25A H25C 109.5 . . ?
H25A C25A H25B 109.5 . . ?
H25A C25A H25C 109.5 . . ?
H25B C25A H25C 109.5 . . ?
C24A C26A H26A 109.5 . . ?
C24A C26A H26B 109.5 . . ?
C24A C26A H26C 109.5 . . ?
H26A C26A H26B 109.5 . . ?
H26A C26A H26C 109.5 . . ?
H26B C26A H26C 109.5 . . ?
O8A C23A H23A 109.5 . . ?
O8A C23A H23B 109.5 . . ?
O8A C23A H23C 109.5 . . ?
H23A C23A H23B 109.5 . . ?
H23A C23A H23C 109.5 . . ?
H23B C23A H23C 109.5 . . ?
C24B O8B K1 114.7(11) . . ?
C23B O8B K1 113.4(19) . . ?
C23B O8B C24B 125(2) . . ?
C23C O8C K1 113.9(13) . . ?
C23C O8C C24C 119.1(16) . . ?
C24C O8C K1 127.0(12) . . ?
O8B C24B C27B 89.3(13) . . ?
O8B C24B C25B 103.3(17) . . ?
O8B C24B C26B 147.2(18) . . ?
C25B C24B C27B 101.8(15) . . ?
C25B C24B C26B 99.2(14) . . ?
C26B C24B C27B 109.1(15) . . ?
C24B C27B H27D 109.5 . . ?
C24B C27B H27E 109.5 . . ?
C24B C27B H27F 109.5 . . ?
H27D C27B H27E 109.5 . . ?
H27D C27B H27F 109.5 . . ?
H27E C27B H27F 109.5 . . ?
C24B C25B H25D 109.5 . . ?
C24B C25B H25E 109.5 . . ?
C24B C25B H25F 109.5 . . ?
H25D C25B H25E 109.5 . . ?
H25D C25B H25F 109.5 . . ?
H25E C25B H25F 109.5 . . ?
C24B C26B H26D 109.5 . . ?
C24B C26B H26E 109.5 . . ?
C24B C26B H26F 109.5 . . ?
H26D C26B H26E 109.5 . . ?
H26D C26B H26F 109.5 . . ?
H26E C26B H26F 109.5 . . ?
O8B C23B H23D 109.5 . . ?
O8B C23B H23E 109.5 . . ?
O8B C23B H23F 109.5 . . ?
H23D C23B H23E 109.5 . . ?
H23D C23B H23F 109.5 . . ?
H23E C23B H23F 109.5 . . ?
O8C C23C H23G 109.5 . . ?
O8C C23C H23H 109.5 . . ?
O8C C23C H23I 109.5 . . ?
H23G C23C H23H 109.5 . . ?
H23G C23C H23I 109.5 . . ?
H23H C23C H23I 109.5 . . ?
O8C C24C C26C 114(2) . . ?
O8C C24C C25C 99(3) . . ?
O8C C24C C27C 107(2) . . ?
C26C C24C C25C 110.1(15) . . ?
C26C C24C C27C 113.4(16) . . ?
C27C C24C C25C 112.2(16) . . ?
C24C C26C H26G 109.5 . . ?
C24C C26C H26H 109.5 . . ?
C24C C26C H26I 109.5 . . ?
H26G C26C H26H 109.5 . . ?
H26G C26C H26I 109.5 . . ?
H26H C26C H26I 109.5 . . ?
H26J C26C H26K 109.5 . . ?
H26J C26C H26L 109.5 . . ?
H26K C26C H26L 109.5 . . ?
C24C C25C H25G 109.5 . . ?
C24C C25C H25H 109.5 . . ?
C24C C25C H25I 109.5 . . ?
H25G C25C H25H 109.5 . . ?
H25G C25C H25I 109.5 . . ?
H25H C25C H25I 109.5 . . ?
C24C C27C H27G 109.5 . . ?
C24C C27C H27H 109.5 . . ?
C24C C27C H27I 109.5 . . ?
H27G C27C H27H 109.5 . . ?
H27G C27C H27I 109.5 . . ?
H27H C27C H27I 109.5 . . ?
H27J C27C H27K 109.5 . . ?
H27J C27C H27L 109.5 . . ?
H27K C27C H27L 109.5 . . ?

loop_
_geom_bond_atom_site_label_1
_geom_bond_atom_site_label_2
_geom_bond_distance
_geom_bond_site_symmetry_2
_geom_bond_publ_flag
Mn1 K1 3.4352(11) . ?
Mn1 K1 3.7835(11) 2_665 ?
Mn1 K2 3.6463(10) . ?
Mn1 O1 1.857(3) . ?
Mn1 O2 1.912(3) . ?
Mn1 O4 1.920(3) . ?
Mn1 O5 2.059(3) . ?
Mn1 O3 1.935(3) . ?
K1 K1 3.9241(18) 2_665 ?
K1 O1 3.110(4) . ?
K1 O1 2.655(3) 2_665 ?
K1 O2 2.841(3) 2_665 ?
K1 O2 3.151(3) . ?
K1 O5 2.672(3) . ?
K1 F2 3.044(3) 2_665 ?
K1 O8A 2.814(6) . ?
K1 O8B 2.750(13) . ?
K1 O8C 2.852(15) . ?
K2 O4 2.772(3) . ?
K2 F23 2.728(3) . ?
K2 F16 2.992(3) . ?
K2 F7 3.074(3) . ?
K2 O3 2.586(3) . ?
K2 O6 2.644(3) . ?
K2 O7B 2.694(7) . ?
K2 O7A 2.618(6) . ?
O1 H1 1.02(15) . ?
O2 C1 1.371(5) . ?
F12 C5 1.321(6) . ?
F10 C5 1.337(5) . ?
O4 C8 1.377(5) . ?
F24 C12 1.314(6) . ?
F22 C12 1.343(6) . ?
F23 C12 1.350(6) . ?
F20 C11 1.325(6) . ?
F19 C11 1.325(6) . ?
F21 C11 1.322(5) . ?
F14 C9 1.318(6) . ?
F13 C9 1.312(6) . ?
F15 C9 1.313(7) . ?
F17 C10 1.341(5) . ?
F16 C10 1.330(5) . ?
F18 C10 1.334(6) . ?
O5 C7 1.352(5) . ?
F7 C6 1.347(6) . ?
F8 C6 1.334(6) . ?
F9 C6 1.333(5) . ?
O3 C2 1.376(5) . ?
F11 C5 1.327(5) . ?
F5 C4 1.340(5) . ?
F4 C4 1.345(5) . ?
F6 C4 1.320(5) . ?
O6 C14 1.437(6) . ?
O6 C13 1.425(6) . ?
C18B H18A 0.9800 . ?
C18B H18B 0.9800 . ?
C18B H18C 0.9800 . ?
C18B O7B 1.427(17) . ?
C1 C2 1.626(6) . ?
C1 C4 1.556(6) . ?
C1 C3 1.567(6) . ?
C2 C5 1.564(6) . ?
C2 C6 1.559(6) . ?
C14 C17 1.527(8) . ?
C14 C16 1.499(7) . ?
C14 C15 1.507(8) . ?
C17 H17A 0.9800 . ?
C17 H17B 0.9800 . ?
C17 H17C 0.9800 . ?
C16 H16A 0.9800 . ?
C16 H16B 0.9800 . ?
C16 H16C 0.9800 . ?
C15 H15A 0.9800 . ?
C15 H15B 0.9800 . ?
C15 H15C 0.9800 . ?
C13 H13A 0.9800 . ?
C13 H13B 0.9800 . ?
C13 H13C 0.9800 . ?
O7B C19B 1.44(3) . ?
C19A C20 1.536(15) . ?
C19A O7A 1.442(14) . ?
C19A C21 1.518(16) . ?
C19A C22A 1.525(15) . ?
C20 H20A 0.9800 . ?
C20 H20B 0.9800 . ?
C20 H20C 0.9800 . ?
C20 H20D 0.9800 . ?
C20 H20E 0.9800 . ?
C20 H20F 0.9800 . ?
C20 C19B 1.53(2) . ?
O7A C18A 1.403(17) . ?
C18A H18D 0.9800 . ?
C18A H18E 0.9800 . ?
C18A H18F 0.9800 . ?
C21 H21A 0.9800 . ?
C21 H21B 0.9800 . ?
C21 H21C 0.9800 . ?
C21 H21D 0.9800 . ?
C21 H21E 0.9800 . ?
C21 H21F 0.9800 . ?
C21 C19B 1.53(2) . ?
C8 C12 1.558(6) . ?
C8 C11 1.565(6) . ?
C8 C7 1.652(6) . ?
C7 C9 1.568(6) . ?
C7 C10 1.560(6) . ?
C22A H22A 0.9800 . ?
C22A H22B 0.9800 . ?
C22A H22C 0.9800 . ?
C22B H22D 0.9800 . ?
C22B H22E 0.9800 . ?
C22B H22F 0.9800 . ?
C22B C19B 1.44(3) . ?
F1 C3 1.340(5) . ?
F2 C3 1.328(5) . ?
F3 C3 1.320(6) . ?
O8A C24A 1.4344 . ?
O8A C23A 1.4140 . ?
C24A C27A 1.5036 . ?
C24A C25A 1.5104 . ?
C24A C26A 1.5076 . ?
C27A H27A 0.9800 . ?
C27A H27B 0.9800 . ?
C27A H27C 0.9800 . ?
C25A H25A 0.9800 . ?
C25A H25B 0.9800 . ?
C25A H25C 0.9800 . ?
C26A H26A 0.9800 . ?
C26A H26B 0.9800 . ?
C26A H26C 0.9800 . ?
C23A H23A 0.9800 . ?
C23A H23B 0.9800 . ?
C23A H23C 0.9800 . ?
O8B C24B 1.472(16) . ?
O8B C23B 1.417(19) . ?
O8C C23C 1.370(17) . ?
O8C C24C 1.431(16) . ?
C24B C27B 1.631(15) . ?
C24B C25B 1.558(15) . ?
C24B C26B 1.604(15) . ?
C27B H27D 0.9800 . ?
C27B H27E 0.9800 . ?
C27B H27F 0.9800 . ?
C25B H25D 0.9800 . ?
C25B H25E 0.9800 . ?
C25B H25F 0.9800 . ?
C26B H26D 0.9800 . ?
C26B H26E 0.9800 . ?
C26B H26F 0.9800 . ?
C23B H23D 0.9800 . ?
C23B H23E 0.9800 . ?
C23B H23F 0.9800 . ?
C23C H23G 0.9800 . ?
C23C H23H 0.9800 . ?
C23C H23I 0.9800 . ?
C24C C26C 1.467(14) . ?
C24C C25C 1.492(15) . ?
C24C C27C 1.479(15) . ?
C26C H26G 0.9800 . ?
C26C H26H 0.9800 . ?
C26C H26I 0.9800 . ?
C26C H26J 0.9800 . ?
C26C H26K 0.9800 . ?
C26C H26L 0.9800 . ?
C25C H25G 0.9800 . ?
C25C H25H 0.9800 . ?
C25C H25I 0.9800 . ?
C27C H27G 0.9800 . ?
C27C H27H 0.9800 . ?
C27C H27I 0.9800 . ?
C27C H27J 0.9800 . ?
C27C H27K 0.9800 . ?
C27C H27L 0.9800 . ?

loop_
_geom_torsion_atom_site_label_1
_geom_torsion_atom_site_label_2
_geom_torsion_atom_site_label_3
_geom_torsion_atom_site_label_4
_geom_torsion
_geom_torsion_site_symmetry_1
_geom_torsion_site_symmetry_2
_geom_torsion_site_symmetry_3
_geom_torsion_site_symmetry_4
_geom_torsion_publ_flag
Mn1 O2 C1 C2 -30.1(4) . . . . ?
Mn1 O2 C1 C4 90.2(3) . . . . ?
Mn1 O2 C1 C3 -154.3(3) . . . . ?
Mn1 O4 C8 C12 158.7(3) . . . . ?
Mn1 O4 C8 C11 -89.2(3) . . . . ?
Mn1 O4 C8 C7 32.1(4) . . . . ?
Mn1 O5 C7 C8 26.3(4) . . . . ?
Mn1 O5 C7 C9 152.3(3) . . . . ?
Mn1 O5 C7 C10 -92.0(3) . . . . ?
Mn1 O3 C2 C1 -31.2(4) . . . . ?
Mn1 O3 C2 C5 -157.0(3) . . . . ?
Mn1 O3 C2 C6 88.2(3) . . . . ?
K1 Mn1 O1 K1 82.20(14) 2_665 . . . ?
K1 Mn1 O1 K1 -82.20(14) . . . 2_665 ?
K1 O2 C1 C2 -132.0(3) . . . . ?
K1 O2 C1 C2 111.0(3) 2_665 . . . ?
K1 O2 C1 C4 -128.6(3) 2_665 . . . ?
K1 O2 C1 C4 -11.6(4) . . . . ?
K1 O2 C1 C3 103.8(3) . . . . ?
K1 O2 C1 C3 -13.2(5) 2_665 . . . ?
K1 O5 C7 C8 -109.1(4) . . . . ?
K1 O5 C7 C9 16.9(6) . . . . ?
K1 O5 C7 C10 132.6(4) . . . . ?
K1 F2 C3 C1 -56.5(4) 2_665 . . . ?
K1 F2 C3 F1 180.0(2) 2_665 . . . ?
K1 F2 C3 F3 64.9(3) 2_665 . . . ?
K1 O8A C24A C27A -60.9(5) . . . . ?
K1 O8A C24A C25A 175.1(5) . . . . ?
K1 O8A C24A C26A 56.6(5) . . . . ?
K1 O8B C24B C27B -69.9(13) . . . . ?
K1 O8B C24B C25B -171.8(13) . . . . ?
K1 O8B C24B C26B 56(3) . . . . ?
K1 O8C C24C C26C 108(2) . . . . ?
K1 O8C C24C C25C -9(2) . . . . ?
K1 O8C C24C C27C -126(2) . . . . ?
K2 Mn1 O1 K1 -161.39(8) . . . . ?
K2 Mn1 O1 K1 116.41(12) . . . 2_665 ?
K2 O4 C8 C12 31.7(4) . . . . ?
K2 O4 C8 C11 143.9(3) . . . . ?
K2 O4 C8 C7 -94.9(3) . . . . ?
K2 F23 C12 F24 173.9(2) . . . . ?
K2 F23 C12 F22 -72.0(3) . . . . ?
K2 F23 C12 C8 47.1(4) . . . . ?
K2 F16 C10 F17 -85.8(5) . . . . ?
K2 F16 C10 F18 160.6(3) . . . . ?
K2 F16 C10 C7 39.4(6) . . . . ?
K2 F7 C6 F8 88.1(3) . . . . ?
K2 F7 C6 F9 -157.0(3) . . . . ?
K2 F7 C6 C2 -32.0(4) . . . . ?
K2 O3 C2 C1 -175.4(2) . . . . ?
K2 O3 C2 C5 58.8(4) . . . . ?
K2 O3 C2 C6 -55.9(4) . . . . ?
K2 O6 C14 C17 5.4(5) . . . . ?
K2 O6 C14 C16 124.0(5) . . . . ?
K2 O6 C14 C15 -110.5(4) . . . . ?
K2 O7B C19B C20 132.5(9) . . . . ?
K2 O7B C19B C21 -112.7(11) . . . . ?
K2 O7B C19B C22B 8(2) . . . . ?
O2 Mn1 O1 K1 64.82(10) . . . . ?
O2 Mn1 O1 K1 -17.38(16) . . . 2_665 ?
O2 C1 C2 O3 38.0(4) . . . . ?
O2 C1 C2 C5 157.3(3) . . . . ?
O2 C1 C2 C6 -77.0(4) . . . . ?
O2 C1 C4 F5 47.9(4) . . . . ?
O2 C1 C4 F4 167.2(3) . . . . ?
O2 C1 C4 F6 -70.3(4) . . . . ?
O2 C1 C3 F1 167.2(4) . . . . ?
O2 C1 C3 F2 46.3(5) . . . . ?
O2 C1 C3 F3 -72.6(4) . . . . ?
O4 Mn1 O1 K1 -120.50(10) . . . . ?
O4 Mn1 O1 K1 157.29(15) . . . 2_665 ?
O4 C8 C12 F24 -171.5(4) . . . . ?
O4 C8 C12 F22 66.0(4) . . . . ?
O4 C8 C12 F23 -49.3(5) . . . . ?
O4 C8 C11 F20 -32.8(5) . . . . ?
O4 C8 C11 F19 84.3(5) . . . . ?
O4 C8 C11 F21 -153.8(4) . . . . ?
O4 C8 C7 O5 -36.4(4) . . . . ?
O4 C8 C7 C9 -159.2(3) . . . . ?
O4 C8 C7 C10 80.1(4) . . . . ?
O5 Mn1 O1 K1 -120.68(15) . . . 2_665 ?
O5 Mn1 O1 K1 -38.48(10) . . . . ?
O5 C7 C9 F14 -152.4(4) . . . . ?
O5 C7 C9 F13 -32.3(6) . . . . ?
O5 C7 C9 F15 86.7(5) . . . . ?
O5 C7 C10 F17 -171.3(3) . . . . ?
O5 C7 C10 F16 66.6(4) . . . . ?
O5 C7 C10 F18 -50.8(4) . . . . ?
O3 Mn1 O1 K1 128.8(2) . . . . ?
O3 Mn1 O1 K1 46.6(3) . . . 2_665 ?
O3 C2 C5 F12 56.8(4) . . . . ?
O3 C2 C5 F10 -60.1(4) . . . . ?
O3 C2 C5 F11 179.8(4) . . . . ?
O3 C2 C6 F7 51.5(4) . . . . ?
O3 C2 C6 F8 -65.3(4) . . . . ?
O3 C2 C6 F9 171.0(4) . . . . ?
C18B O7B C19B C20 -64(2) . . . . ?
C18B O7B C19B C21 51(2) . . . . ?
C18B O7B C19B C22B 172(2) . . . . ?
C1 C2 C5 F12 -61.7(5) . . . . ?
C1 C2 C5 F10 -178.6(3) . . . . ?
C1 C2 C5 F11 61.2(5) . . . . ?
C1 C2 C6 F7 166.4(3) . . . . ?
C1 C2 C6 F8 49.7(4) . . . . ?
C1 C2 C6 F9 -74.0(5) . . . . ?
C2 C1 C4 F5 164.0(3) . . . . ?
C2 C1 C4 F4 -76.6(4) . . . . ?
C2 C1 C4 F6 45.9(5) . . . . ?
C2 C1 C3 F1 48.8(5) . . . . ?
C2 C1 C3 F2 -72.1(5) . . . . ?
C2 C1 C3 F3 169.0(3) . . . . ?
C5 C2 C6 F7 -62.8(4) . . . . ?
C5 C2 C6 F8 -179.6(3) . . . . ?
C5 C2 C6 F9 56.8(5) . . . . ?
C13 O6 C14 C17 -175.6(5) . . . . ?
C13 O6 C14 C16 -56.9(6) . . . . ?
C13 O6 C14 C15 68.6(6) . . . . ?
C20 C19A O7A K2 -126.4(8) . . . . ?
C20 C19A O7A C18A 60.5(18) . . . . ?
C21 C19A O7A K2 112.0(9) . . . . ?
C21 C19A O7A C18A -61.2(18) . . . . ?
C8 C7 C9 F14 -31.1(6) . . . . ?
C8 C7 C9 F13 89.0(5) . . . . ?
C8 C7 C9 F15 -152.0(4) . . . . ?
C8 C7 C10 F17 72.3(4) . . . . ?
C8 C7 C10 F16 -49.8(5) . . . . ?
C8 C7 C10 F18 -167.2(3) . . . . ?
C12 C8 C11 F20 80.8(5) . . . . ?
C12 C8 C11 F19 -162.1(4) . . . . ?
C12 C8 C11 F21 -40.2(5) . . . . ?
C12 C8 C7 O5 -156.2(4) . . . . ?
C12 C8 C7 C9 81.0(5) . . . . ?
C12 C8 C7 C10 -39.7(5) . . . . ?
C11 C8 C12 F24 74.2(5) . . . . ?
C11 C8 C12 F22 -48.3(5) . . . . ?
C11 C8 C12 F23 -163.6(4) . . . . ?
C11 C8 C7 O5 81.8(4) . . . . ?
C11 C8 C7 C9 -41.0(5) . . . . ?
C11 C8 C7 C10 -161.8(3) . . . . ?
C7 C8 C12 F24 -51.9(5) . . . . ?
C7 C8 C12 F22 -174.5(3) . . . . ?
C7 C8 C12 F23 70.3(5) . . . . ?
C7 C8 C11 F20 -150.0(4) . . . . ?
C7 C8 C11 F19 -33.0(5) . . . . ?
C7 C8 C11 F21 88.9(5) . . . . ?
C9 C7 C10 F17 -53.5(5) . . . . ?
C9 C7 C10 F16 -175.5(4) . . . . ?
C9 C7 C10 F18 67.0(4) . . . . ?
C10 C7 C9 F14 91.4(5) . . . . ?
C10 C7 C9 F13 -148.4(4) . . . . ?
C10 C7 C9 F15 -29.4(5) . . . . ?
C6 C2 C5 F12 170.3(3) . . . . ?
C6 C2 C5 F10 53.4(5) . . . . ?
C6 C2 C5 F11 -66.8(5) . . . . ?
C4 C1 C2 O3 -78.6(4) . . . . ?
C4 C1 C2 C5 40.6(5) . . . . ?
C4 C1 C2 C6 166.4(3) . . . . ?
C4 C1 C3 F1 -77.7(5) . . . . ?
C4 C1 C3 F2 161.4(4) . . . . ?
C4 C1 C3 F3 42.4(4) . . . . ?
C22A C19A O7A K2 -6.9(17) . . . . ?
C22A C19A O7A C18A 180.0(19) . . . . ?
C3 C1 C2 O3 157.4(3) . . . . ?
C3 C1 C2 C5 -83.3(5) . . . . ?
C3 C1 C2 C6 42.4(5) . . . . ?
C3 C1 C4 F5 -67.8(4) . . . . ?
C3 C1 C4 F4 51.5(5) . . . . ?
C3 C1 C4 F6 174.1(3) . . . . ?
C23A O8A C24A C27A 65.9 . . . . ?
C23A O8A C24A C25A -58.0 . . . . ?
C23A O8A C24A C26A -176.5 . . . . ?
C23B O8B C24B C27B 78(3) . . . . ?
C23B O8B C24B C25B -24(3) . . . . ?
C23B O8B C24B C26B -156(3) . . . . ?
C23C O8C C24C C26C -74(4) . . . . ?
C23C O8C C24C C25C 169(3) . . . . ?
C23C O8C C24C C27C 52(4) . . . . ?
